data_7251837
loop_
_publ_author_name
'Li, Wanting'
'Xia, Guiyang'
'Xia, Jinyu'
'Liu, Qiyao'
'Wu, Xuefen'
'Zhou, Linnan'
'Wei, Xiaohong'
'Xia, Huan'
'Lin, Sheng'

_publ_section_title
;
 ent-Pimarane diterpenoids from the aerial parts of Sigesbeckia pubescens
 and their myocardial protective activity
;
_journal_issue 19
_journal_name_full 'RSC Advances'
_journal_page_first 17310
_journal_page_last 17321
_journal_paper_doi 10.1039/D5RA09664B
_journal_volume 16
_journal_year 2026
_chemical_absolute_configuration ad
_chemical_formula_moiety 'C20 H30 O3, H2 O'
_chemical_formula_sum 'C20 H32 O4'
_chemical_formula_weight 336.45
_space_group_crystal_system monoclinic
_space_group_IT_number 4
_space_group_name_Hall 'P 2yb'
_space_group_name_H-M_alt 'P 1 21 1'
_atom_sites_solution_hydrogens mixed
_atom_sites_solution_primary dual
_audit_creation_date 2023-02-14
_audit_creation_method
;
Olex2 1.5-beta
(compiled 2022.04.07 svn.rca3783a0 for OlexSys, GUI svn.r6439)
;
_audit_update_record
;
2025-05-21 deposited with the CCDC.	2026-03-06 downloaded from the CCDC.
;
_cell_angle_alpha 90
_cell_angle_beta 92.9687(16)
_cell_angle_gamma 90
_cell_formula_units_Z 2
_cell_length_a 6.84365(12)
_cell_length_b 11.17471(20)
_cell_length_c 11.9856(2)
_cell_measurement_reflns_used 6028
_cell_measurement_temperature 169.99(10)
_cell_measurement_theta_max 73.7660
_cell_measurement_theta_min 3.6390
_cell_volume 915.38(3)
_computing_cell_refinement 'CrysAlisPro 1.171.38.43f (Rigaku OD, 2015)'
_computing_data_collection 'CrysAlisPro 1.171.38.43f (Rigaku OD, 2015)'
_computing_data_reduction 'CrysAlisPro 1.171.38.43f (Rigaku OD, 2015)'
_computing_molecular_graphics 'Olex2 1.5-beta (Dolomanov et al., 2009)'
_computing_publication_material 'Olex2 1.5-beta (Dolomanov et al., 2009)'
_computing_structure_refinement 'SHELXL 2018/3 (Sheldrick, 2015)'
_computing_structure_solution 'SHELXT  (Sheldrick, 2015)'
_diffrn_ambient_environment N~2~
_diffrn_ambient_temperature 169.99(10)
_diffrn_detector 'CCD plate'
_diffrn_detector_area_resol_mean 5.2684
_diffrn_detector_type AtlasS2
_diffrn_measured_fraction_theta_full 0.999
_diffrn_measured_fraction_theta_max 0.980
_diffrn_measurement_details
;
List of Runs (angles in degrees, time in seconds):

  # Type    Start    End  Width  t~exp~   \w     \q     \k     \f   Frames
#--------------------------------------------------------------------------
  1  \w   -115.00 -16.00   1.00    1.00    --  -40.73 -37.00 120.00   99
  2  \w   -113.00 -63.00   1.00    1.00    --  -40.73-142.00 162.00   50
  3  \w    -96.00  -2.00   1.00    1.00    --  -40.73 125.00-180.00   94
  4  \w   -115.00 -16.00   1.00    1.00    --  -40.73 -37.00  30.00   99
  5  \w      1.00  82.00   1.00    1.00    --   40.73 -99.00 -30.00   81
  6  \w    -34.00  65.00   1.00    1.00    --   40.73 -37.00 -30.00   99
  7  \w     79.00 178.00   1.00    1.00    --  107.58  30.00 150.00   99
  8  \w     34.00 122.00   1.00    1.00    --  107.58-125.00-150.00   88
  9  \w     37.00  88.00   1.00    1.00    --  107.58 -45.00  30.00   51
 10  \w     34.00 109.00   1.00    1.00    --  107.58 -94.00  60.00   75
 11  \w     35.00 122.00   1.00    1.00    --  107.58-128.00 -26.00   87
 12  \w     77.00 152.00   1.00    1.00    --  107.58  77.00  60.00   75
 13  \w    152.00 177.00   1.00    1.00    --  107.58 125.00 -30.00   25
 14  \w    116.00 178.00   1.00    1.00    --  107.58  30.00 -30.00   62
 15  \w    127.00 171.00   1.00    1.00    --  107.58 125.00 120.00   44
 16  \w    106.00 155.00   1.00    1.00    --  107.58 125.00  90.00   49
 17  \w     36.00 113.00   1.00    1.00    --  107.58 -45.00 150.00   77
 18  \w     96.00 128.00   1.00    1.00    --  107.58 125.00 150.00   32
;
_diffrn_measurement_device 'four-circle diffractometer'
_diffrn_measurement_device_type 'SuperNova, Dual, Cu at zero, AtlasS2'
_diffrn_measurement_method '\w scans'
_diffrn_orient_matrix_type 'CrysAlisPro convention (1999,Acta A55,543-557)'
_diffrn_orient_matrix_UB_11 0.0377279000
_diffrn_orient_matrix_UB_12 -0.1351476000
_diffrn_orient_matrix_UB_13 -0.0121759000
_diffrn_orient_matrix_UB_21 -0.2114457000
_diffrn_orient_matrix_UB_22 -0.0262827000
_diffrn_orient_matrix_UB_23 0.0309501000
_diffrn_orient_matrix_UB_31 -0.0684247000
_diffrn_orient_matrix_UB_32 0.0068284000
_diffrn_orient_matrix_UB_33 -0.1243424000
_diffrn_radiation_monochromator mirror
_diffrn_radiation_probe x-ray
_diffrn_radiation_type 'Cu K\a'
_diffrn_radiation_wavelength 1.54184
_diffrn_reflns_av_R_equivalents 0.0210
_diffrn_reflns_av_unetI/netI 0.0247
_diffrn_reflns_Laue_measured_fraction_full 0.999
_diffrn_reflns_Laue_measured_fraction_max 0.980
_diffrn_reflns_limit_h_max 8
_diffrn_reflns_limit_h_min -8
_diffrn_reflns_limit_k_max 13
_diffrn_reflns_limit_k_min -13
_diffrn_reflns_limit_l_max 9
_diffrn_reflns_limit_l_min -14
_diffrn_reflns_number 6787
_diffrn_reflns_point_group_measured_fraction_full 0.995
_diffrn_reflns_point_group_measured_fraction_max 0.962
_diffrn_reflns_theta_full 67.684
_diffrn_reflns_theta_max 74.072
_diffrn_reflns_theta_min 3.693
_diffrn_source 'micro-focus sealed X-ray tube'
_diffrn_source_type 'SuperNova (Cu) X-ray Source'
_exptl_absorpt_coefficient_mu 0.663
_exptl_absorpt_correction_T_max 1.00000
_exptl_absorpt_correction_T_min 0.54944
_exptl_absorpt_correction_type multi-scan
_exptl_absorpt_process_details
;
CrysAlisPro 1.171.38.43f (Rigaku Oxford Diffraction, 2015)
Empirical absorption correction using spherical harmonics,
 implemented in SCALE3 ABSPACK scaling algorithm.
;
_exptl_crystal_colour 'light colourless'
_exptl_crystal_density_diffrn 1.221
_exptl_crystal_description block
_exptl_crystal_F_000 368
_exptl_crystal_size_max 0.15
_exptl_crystal_size_mid 0.12
_exptl_crystal_size_min 0.1
_refine_diff_density_max 0.215
_refine_diff_density_min -0.128
_refine_diff_density_rms 0.032
_refine_ls_abs_structure_details
;
 Flack x determined using 1597 quotients [(I+)-(I-)]/[(I+)+(I-)]
 (Parsons, Flack and Wagner, Acta Cryst. B69 (2013) 249-259).
;
_refine_ls_abs_structure_Flack 0.10(9)
_refine_ls_extinction_coef 0.022(2)
_refine_ls_extinction_expression Fc^*^=kFc[1+0.001xFc^2^\l^3^/sin(2\q)]^-1/4^
_refine_ls_extinction_method 'SHELXL-2018/3 (Sheldrick 2018)'
_refine_ls_goodness_of_fit_ref 1.003
_refine_ls_hydrogen_treatment mixed
_refine_ls_matrix_type full
_refine_ls_number_parameters 231
_refine_ls_number_reflns 3579
_refine_ls_number_restraints 1
_refine_ls_restrained_S_all 1.003
_refine_ls_R_factor_all 0.0305
_refine_ls_R_factor_gt 0.0299
_refine_ls_shift/su_max 0.000
_refine_ls_shift/su_mean 0.000
_refine_ls_structure_factor_coef Fsqd
_refine_ls_weighting_details 'w=1/[\s^2^(Fo^2^)+(0.0632P)^2^+0.0291P] where P=(Fo^2^+2Fc^2^)/3'
_refine_ls_weighting_scheme calc
_refine_ls_wR_factor_gt 0.0837
_refine_ls_wR_factor_ref 0.0843
_reflns_Friedel_coverage 0.865
_reflns_Friedel_fraction_full 0.990
_reflns_Friedel_fraction_max 0.943
_reflns_number_gt 3526
_reflns_number_total 3579
_reflns_threshold_expression 'I > 2\s(I)'
_cod_data_source_file d5ra09664b5.cif
_cod_data_source_block xjy-31
_cod_database_code 7251837
_shelx_shelxl_version_number 2018/3
_shelx_space_group_comment
;
The symmetry employed for this shelxl refinement is uniquely defined
by the following loop, which should always be used as a source of
symmetry information in preference to the above space-group names.
They are only intended as comments.
;
_olex2_refinement_description
;
1. Fixed Uiso
 At 1.2 times of:
  All C(H) groups, All C(H,H) groups
 At 1.5 times of:
  All C(H,H,H) groups, All O(H) groups
2.a Free rotating group:
 O4(H4A)
2.b Ternary CH refined with riding coordinates:
 C3(H3A), C5(H5), C14(H14), C15(H15)
2.c Secondary CH2 refined with riding coordinates:
 C1(H1A,H1B), C2(H2A,H2B), C6(H6A,H6B), C12(H12A,H12B), C16(H16A,H16B)
2.d Aromatic/amide H refined with riding coordinates:
 C7(H7), C11(H11)
2.e Idealised Me refined as rotating group:
 C17(H17A,H17B,H17C), C18(H18A,H18B,H18C), C19(H19A,H19B,H19C), C20(H20A,H20B,
 H20C)
2.f Idealised tetrahedral OH refined as rotating group:
 O1(H1), O3(H3)
;
_olex2_submission_special_instructions 'No special instructions were received'
_oxdiff_exptl_absorpt_empirical_details
;
Empirical correction (ABSPACK) includes:
- Absorption correction using spherical harmonics
- Frame scaling
;
_oxdiff_exptl_absorpt_empirical_full_max 1.736
_oxdiff_exptl_absorpt_empirical_full_min 0.657

loop_
_space_group_symop_operation_xyz
'x, y, z'
'-x, y+1/2, -z'

loop_
_atom_site_label
_atom_site_type_symbol
_atom_site_fract_x
_atom_site_fract_y
_atom_site_fract_z
_atom_site_U_iso_or_equiv
_atom_site_adp_type
_atom_site_occupancy
_atom_site_site_symmetry_order
_atom_site_calc_flag
_atom_site_refinement_flags_posn
_atom_site_refinement_flags_adp
_atom_site_refinement_flags_occupancy
_atom_site_disorder_assembly
_atom_site_disorder_group
O1 O 0.74567(19) 0.46362(15) -0.11038(10) 0.0389(3) Uani 1 1 d . . . . .
H1 H 0.656291 0.487184 -0.155826 0.058 Uiso 1 1 calc R U . . .
O2 O 0.78186(18) 0.64463(13) 0.60386(10) 0.0333(3) Uani 1 1 d . . . . .
O3 O 0.44313(17) 0.55240(14) 0.75190(10) 0.0351(3) Uani 1 1 d . . . . .
H3 H 0.325457 0.532003 0.755348 0.053 Uiso 1 1 calc R U . . .
C1 C 0.6230(3) 0.6587(2) 0.13369(14) 0.0380(4) Uani 1 1 d . . . . .
H1A H 0.488008 0.628190 0.139292 0.046 Uiso 1 1 calc R U . . .
H1B H 0.619549 0.746674 0.142810 0.046 Uiso 1 1 calc R U . . .
C2 C 0.6939(3) 0.6288(2) 0.01814(15) 0.0392(5) Uani 1 1 d . . . . .
H2A H 0.605743 0.666056 -0.040025 0.047 Uiso 1 1 calc R U . . .
H2B H 0.826951 0.661692 0.010849 0.047 Uiso 1 1 calc R U . . .
C3 C 0.6973(2) 0.49451(19) 0.00122(14) 0.0323(4) Uani 1 1 d . . . . .
H3A H 0.562901 0.463419 0.012905 0.039 Uiso 1 1 calc R U . . .
C4 C 0.8398(2) 0.43071(16) 0.08477(13) 0.0273(4) Uani 1 1 d . . . . .
C5 C 0.7850(2) 0.46834(15) 0.20454(13) 0.0245(3) Uani 1 1 d . . . . .
H5 H 0.654238 0.430978 0.214482 0.029 Uiso 1 1 calc R U . . .
C6 C 0.9201(2) 0.41308(16) 0.29651(14) 0.0275(3) Uani 1 1 d . . . . .
H6A H 0.922566 0.325099 0.286984 0.033 Uiso 1 1 calc R U . . .
H6B H 1.054834 0.443384 0.289418 0.033 Uiso 1 1 calc R U . . .
C7 C 0.8539(2) 0.44243(15) 0.41031(14) 0.0255(3) Uani 1 1 d . . . . .
H7 H 0.900352 0.394456 0.471520 0.031 Uiso 1 1 calc R U . . .
C8 C 0.7326(2) 0.53284(15) 0.43011(13) 0.0246(3) Uani 1 1 d . . . . .
C9 C 0.6563(3) 0.61220(16) 0.34033(14) 0.0274(3) Uani 1 1 d . . . . .
C10 C 0.7547(2) 0.60431(15) 0.22826(14) 0.0276(3) Uani 1 1 d . . . . .
C11 C 0.5117(3) 0.68882(17) 0.35960(14) 0.0334(4) Uani 1 1 d . . . . .
H11 H 0.464069 0.737941 0.299470 0.040 Uiso 1 1 calc R U . . .
C12 C 0.4198(3) 0.70237(17) 0.46970(15) 0.0337(4) Uani 1 1 d . . . . .
H12A H 0.276909 0.712652 0.455705 0.040 Uiso 1 1 calc R U . . .
H12B H 0.470910 0.776276 0.506194 0.040 Uiso 1 1 calc R U . . .
C13 C 0.4553(2) 0.59713(16) 0.55074(13) 0.0269(3) Uani 1 1 d . . . . .
C14 C 0.6659(2) 0.55248(15) 0.54611(13) 0.0255(3) Uani 1 1 d . . . . .
H14 H 0.679871 0.475948 0.589025 0.031 Uiso 1 1 calc R U . . .
C15 C 0.4581(2) 0.64487(17) 0.67122(13) 0.0293(4) Uani 1 1 d . . . . .
H15 H 0.353983 0.706597 0.679439 0.035 Uiso 1 1 calc R U . . .
C16 C 0.6614(3) 0.70074(19) 0.68476(15) 0.0346(4) Uani 1 1 d . . . . .
H16A H 0.653695 0.788077 0.671401 0.042 Uiso 1 1 calc R U . . .
H16B H 0.717876 0.687039 0.761407 0.042 Uiso 1 1 calc R U . . .
C17 C 0.3059(3) 0.49881(19) 0.52575(16) 0.0355(4) Uani 1 1 d . . . . .
H17A H 0.330583 0.432051 0.577597 0.053 Uiso 1 1 calc R U . . .
H17B H 0.316911 0.470720 0.448868 0.053 Uiso 1 1 calc R U . . .
H17C H 0.173977 0.530269 0.534655 0.053 Uiso 1 1 calc R U . . .
C18 C 0.8055(3) 0.29526(18) 0.07206(17) 0.0399(5) Uani 1 1 d . . . . .
H18A H 0.905446 0.251879 0.117479 0.060 Uiso 1 1 calc R U . . .
H18B H 0.813689 0.272610 -0.006547 0.060 Uiso 1 1 calc R U . . .
H18C H 0.675576 0.274983 0.097168 0.060 Uiso 1 1 calc R U . . .
C19 C 1.0532(2) 0.4563(2) 0.05785(16) 0.0360(4) Uani 1 1 d . . . . .
H19A H 1.074151 0.543025 0.055003 0.054 Uiso 1 1 calc R U . . .
H19B H 1.079937 0.420983 -0.014611 0.054 Uiso 1 1 calc R U . . .
H19C H 1.141493 0.421357 0.116033 0.054 Uiso 1 1 calc R U . . .
C20 C 0.9468(3) 0.67582(19) 0.24207(17) 0.0400(5) Uani 1 1 d . . . . .
H20A H 1.030826 0.640237 0.301925 0.060 Uiso 1 1 calc R U . . .
H20B H 0.917580 0.758972 0.261121 0.060 Uiso 1 1 calc R U . . .
H20C H 1.014343 0.673735 0.171961 0.060 Uiso 1 1 calc R U . . .
O4 O 0.0516(2) 0.52275(19) 0.75432(13) 0.0520(5) Uani 1 1 d G . . . .
H4A H -0.026121 0.501501 0.803646 0.078 Uiso 1 1 d G U . . .
H4B H -0.013(5) 0.567(3) 0.700(3) 0.059(8) Uiso 1 1 d . . . . .

loop_
_atom_site_aniso_label
_atom_site_aniso_U_11
_atom_site_aniso_U_22
_atom_site_aniso_U_33
_atom_site_aniso_U_23
_atom_site_aniso_U_13
_atom_site_aniso_U_12
O1 0.0326(6) 0.0640(10) 0.0203(6) -0.0017(6) 0.0018(5) 0.0072(6)
O2 0.0275(6) 0.0460(7) 0.0265(6) -0.0051(5) 0.0010(4) -0.0100(5)
O3 0.0265(6) 0.0521(8) 0.0266(6) 0.0058(6) 0.0005(5) -0.0028(6)
C1 0.0462(10) 0.0442(11) 0.0237(8) 0.0065(7) 0.0024(7) 0.0164(8)
C2 0.0457(10) 0.0475(11) 0.0244(8) 0.0086(8) 0.0021(7) 0.0149(8)
C3 0.0257(7) 0.0512(11) 0.0202(8) 0.0012(8) 0.0025(6) 0.0032(7)
C4 0.0240(7) 0.0366(9) 0.0214(7) 0.0004(6) 0.0021(6) 0.0012(6)
C5 0.0217(6) 0.0296(8) 0.0222(7) 0.0011(6) 0.0011(6) 0.0002(6)
C6 0.0250(7) 0.0313(8) 0.0261(8) 0.0020(7) 0.0008(6) 0.0040(6)
C7 0.0217(7) 0.0306(8) 0.0239(8) 0.0051(6) -0.0014(5) -0.0009(6)
C8 0.0220(7) 0.0294(8) 0.0220(8) 0.0019(6) -0.0009(6) -0.0025(6)
C9 0.0303(7) 0.0297(8) 0.0218(8) 0.0008(6) -0.0012(6) 0.0011(6)
C10 0.0310(8) 0.0293(8) 0.0226(7) 0.0034(6) 0.0009(6) 0.0026(7)
C11 0.0411(9) 0.0348(9) 0.0240(8) 0.0018(7) 0.0000(7) 0.0100(8)
C12 0.0363(9) 0.0362(9) 0.0284(9) -0.0026(7) -0.0002(7) 0.0113(7)
C13 0.0255(7) 0.0325(8) 0.0226(7) -0.0026(7) -0.0005(6) 0.0019(6)
C14 0.0226(7) 0.0319(8) 0.0218(7) -0.0002(6) -0.0019(5) -0.0022(7)
C15 0.0277(8) 0.0365(9) 0.0237(8) -0.0044(7) 0.0008(6) 0.0007(7)
C16 0.0358(9) 0.0404(9) 0.0275(8) -0.0064(7) -0.0001(7) -0.0066(8)
C17 0.0249(7) 0.0466(10) 0.0348(9) -0.0109(8) -0.0006(7) -0.0051(7)
C18 0.0492(11) 0.0396(11) 0.0314(9) -0.0059(8) 0.0064(8) -0.0022(8)
C19 0.0251(7) 0.0526(11) 0.0307(8) 0.0040(8) 0.0059(7) 0.0032(8)
C20 0.0469(11) 0.0353(10) 0.0380(10) 0.0033(8) 0.0050(8) -0.0095(8)
O4 0.0284(6) 0.0869(14) 0.0413(8) 0.0173(8) 0.0061(6) 0.0000(7)

loop_
_atom_type_symbol
_atom_type_description
_atom_type_scat_dispersion_real
_atom_type_scat_dispersion_imag
_atom_type_scat_source
C C 0.0181 0.0091 'International Tables Vol C Tables 4.2.6.8 and 6.1.1.4'
H H 0.0000 0.0000 'International Tables Vol C Tables 4.2.6.8 and 6.1.1.4'
O O 0.0492 0.0322 'International Tables Vol C Tables 4.2.6.8 and 6.1.1.4'

loop_
_geom_angle_atom_site_label_1
_geom_angle_atom_site_label_2
_geom_angle_atom_site_label_3
_geom_angle
_geom_angle_site_symmetry_1
_geom_angle_site_symmetry_3
_geom_angle_publ_flag
C3 O1 H1 109.5 . . ?
C16 O2 C14 108.05(12) . . ?
C15 O3 H3 109.5 . . ?
H1A C1 H1B 107.9 . . ?
C2 C1 H1A 109.1 . . ?
C2 C1 H1B 109.1 . . ?
C2 C1 C10 112.37(15) . . ?
C10 C1 H1A 109.1 . . ?
C10 C1 H1B 109.1 . . ?
C1 C2 H2A 109.6 . . ?
C1 C2 H2B 109.6 . . ?
H2A C2 H2B 108.1 . . ?
C3 C2 C1 110.23(16) . . ?
C3 C2 H2A 109.6 . . ?
C3 C2 H2B 109.6 . . ?
O1 C3 C2 111.63(16) . . ?
O1 C3 H3A 107.7 . . ?
O1 C3 C4 109.05(14) . . ?
C2 C3 H3A 107.7 . . ?
C2 C3 C4 112.72(16) . . ?
C4 C3 H3A 107.7 . . ?
C3 C4 C5 107.44(13) . . ?
C3 C4 C18 107.69(16) . . ?
C3 C4 C19 110.74(14) . . ?
C18 C4 C5 108.28(13) . . ?
C18 C4 C19 107.70(15) . . ?
C19 C4 C5 114.76(14) . . ?
C4 C5 H5 104.9 . . ?
C4 C5 C10 118.06(13) . . ?
C6 C5 C4 112.86(13) . . ?
C6 C5 H5 104.9 . . ?
C6 C5 C10 110.01(14) . . ?
C10 C5 H5 104.9 . . ?
C5 C6 H6A 109.3 . . ?
C5 C6 H6B 109.3 . . ?
H6A C6 H6B 108.0 . . ?
C7 C6 C5 111.58(13) . . ?
C7 C6 H6A 109.3 . . ?
C7 C6 H6B 109.3 . . ?
C6 C7 H7 118.4 . . ?
C8 C7 C6 123.22(15) . . ?
C8 C7 H7 118.4 . . ?
C7 C8 C9 121.79(15) . . ?
C7 C8 C14 119.76(15) . . ?
C9 C8 C14 118.42(14) . . ?
C8 C9 C10 116.76(14) . . ?
C11 C9 C8 119.88(15) . . ?
C11 C9 C10 123.33(15) . . ?
C1 C10 C5 109.19(14) . . ?
C1 C10 C9 110.83(14) . . ?
C1 C10 C20 109.82(16) . . ?
C9 C10 C5 106.47(13) . . ?
C9 C10 C20 106.66(14) . . ?
C20 C10 C5 113.80(14) . . ?
C9 C11 H11 117.8 . . ?
C9 C11 C12 124.38(16) . . ?
C12 C11 H11 117.8 . . ?
C11 C12 H12A 108.6 . . ?
C11 C12 H12B 108.6 . . ?
C11 C12 C13 114.80(14) . . ?
H12A C12 H12B 107.5 . . ?
C13 C12 H12A 108.6 . . ?
C13 C12 H12B 108.6 . . ?
C12 C13 C15 108.77(15) . . ?
C14 C13 C12 110.20(14) . . ?
C14 C13 C15 100.45(13) . . ?
C17 C13 C12 110.24(15) . . ?
C17 C13 C14 112.49(14) . . ?
C17 C13 C15 114.28(14) . . ?
O2 C14 C8 111.08(13) . . ?
O2 C14 C13 104.12(13) . . ?
O2 C14 H14 109.0 . . ?
C8 C14 C13 114.44(13) . . ?
C8 C14 H14 109.0 . . ?
C13 C14 H14 109.0 . . ?
O3 C15 C13 112.85(15) . . ?
O3 C15 H15 110.9 . . ?
O3 C15 C16 108.78(14) . . ?
C13 C15 H15 110.9 . . ?
C16 C15 C13 102.04(13) . . ?
C16 C15 H15 110.9 . . ?
O2 C16 C15 107.42(14) . . ?
O2 C16 H16A 110.2 . . ?
O2 C16 H16B 110.2 . . ?
C15 C16 H16A 110.2 . . ?
C15 C16 H16B 110.2 . . ?
H16A C16 H16B 108.5 . . ?
C13 C17 H17A 109.5 . . ?
C13 C17 H17B 109.5 . . ?
C13 C17 H17C 109.5 . . ?
H17A C17 H17B 109.5 . . ?
H17A C17 H17C 109.5 . . ?
H17B C17 H17C 109.5 . . ?
C4 C18 H18A 109.5 . . ?
C4 C18 H18B 109.5 . . ?
C4 C18 H18C 109.5 . . ?
H18A C18 H18B 109.5 . . ?
H18A C18 H18C 109.5 . . ?
H18B C18 H18C 109.5 . . ?
C4 C19 H19A 109.5 . . ?
C4 C19 H19B 109.5 . . ?
C4 C19 H19C 109.5 . . ?
H19A C19 H19B 109.5 . . ?
H19A C19 H19C 109.5 . . ?
H19B C19 H19C 109.5 . . ?
C10 C20 H20A 109.5 . . ?
C10 C20 H20B 109.5 . . ?
C10 C20 H20C 109.5 . . ?
H20A C20 H20B 109.5 . . ?
H20A C20 H20C 109.5 . . ?
H20B C20 H20C 109.5 . . ?
H4A O4 H4B 110.4 . . ?

loop_
_geom_bond_atom_site_label_1
_geom_bond_atom_site_label_2
_geom_bond_distance
_geom_bond_site_symmetry_2
_geom_bond_publ_flag
O1 H1 0.8400 . ?
O1 C3 1.437(2) . ?
O2 C14 1.453(2) . ?
O2 C16 1.448(2) . ?
O3 H3 0.8400 . ?
O3 C15 1.423(2) . ?
C1 H1A 0.9900 . ?
C1 H1B 0.9900 . ?
C1 C2 1.528(2) . ?
C1 C10 1.536(2) . ?
C2 H2A 0.9900 . ?
C2 H2B 0.9900 . ?
C2 C3 1.514(3) . ?
C3 H3A 1.0000 . ?
C3 C4 1.536(2) . ?
C4 C5 1.560(2) . ?
C4 C18 1.538(3) . ?
C4 C19 1.539(2) . ?
C5 H5 1.0000 . ?
C5 C6 1.532(2) . ?
C5 C10 1.562(2) . ?
C6 H6A 0.9900 . ?
C6 H6B 0.9900 . ?
C6 C7 1.496(2) . ?
C7 H7 0.9500 . ?
C7 C8 1.336(2) . ?
C8 C9 1.469(2) . ?
C8 C14 1.502(2) . ?
C9 C10 1.536(2) . ?
C9 C11 1.338(3) . ?
C10 C20 1.541(3) . ?
C11 H11 0.9500 . ?
C11 C12 1.499(2) . ?
C12 H12A 0.9900 . ?
C12 H12B 0.9900 . ?
C12 C13 1.537(3) . ?
C13 C14 1.529(2) . ?
C13 C15 1.539(2) . ?
C13 C17 1.520(2) . ?
C14 H14 1.0000 . ?
C15 H15 1.0000 . ?
C15 C16 1.526(2) . ?
C16 H16A 0.9900 . ?
C16 H16B 0.9900 . ?
C17 H17A 0.9800 . ?
C17 H17B 0.9800 . ?
C17 H17C 0.9800 . ?
C18 H18A 0.9800 . ?
C18 H18B 0.9800 . ?
C18 H18C 0.9800 . ?
C19 H19A 0.9800 . ?
C19 H19B 0.9800 . ?
C19 H19C 0.9800 . ?
C20 H20A 0.9800 . ?
C20 H20B 0.9800 . ?
C20 H20C 0.9800 . ?
O4 H4A 0.8494 . ?
O4 H4B 0.91(3) . ?

loop_
_geom_torsion_atom_site_label_1
_geom_torsion_atom_site_label_2
_geom_torsion_atom_site_label_3
_geom_torsion_atom_site_label_4
_geom_torsion
_geom_torsion_site_symmetry_1
_geom_torsion_site_symmetry_2
_geom_torsion_site_symmetry_3
_geom_torsion_site_symmetry_4
_geom_torsion_publ_flag
O1 C3 C4 C5 178.97(14) . . . . ?
O1 C3 C4 C18 -64.59(18) . . . . ?
O1 C3 C4 C19 52.9(2) . . . . ?
O3 C15 C16 O2 96.85(16) . . . . ?
C1 C2 C3 O1 174.55(14) . . . . ?
C1 C2 C3 C4 -62.3(2) . . . . ?
C2 C1 C10 C5 -50.6(2) . . . . ?
C2 C1 C10 C9 -167.58(17) . . . . ?
C2 C1 C10 C20 74.8(2) . . . . ?
C2 C3 C4 C5 54.41(19) . . . . ?
C2 C3 C4 C18 170.85(15) . . . . ?
C2 C3 C4 C19 -71.64(19) . . . . ?
C3 C4 C5 C6 -178.53(14) . . . . ?
C3 C4 C5 C10 -48.33(19) . . . . ?
C4 C5 C6 C7 -175.23(14) . . . . ?
C4 C5 C10 C1 47.12(19) . . . . ?
C4 C5 C10 C9 166.83(13) . . . . ?
C4 C5 C10 C20 -75.96(19) . . . . ?
C5 C6 C7 C8 -18.9(2) . . . . ?
C6 C5 C10 C1 178.62(13) . . . . ?
C6 C5 C10 C9 -61.68(16) . . . . ?
C6 C5 C10 C20 55.53(18) . . . . ?
C6 C7 C8 C9 -0.8(3) . . . . ?
C6 C7 C8 C14 177.08(15) . . . . ?
C7 C8 C9 C10 -12.7(2) . . . . ?
C7 C8 C9 C11 169.15(17) . . . . ?
C7 C8 C14 O2 98.01(18) . . . . ?
C7 C8 C14 C13 -144.45(15) . . . . ?
C8 C9 C10 C1 161.55(16) . . . . ?
C8 C9 C10 C5 42.92(19) . . . . ?
C8 C9 C10 C20 -78.94(18) . . . . ?
C8 C9 C11 C12 1.0(3) . . . . ?
C9 C8 C14 O2 -84.03(18) . . . . ?
C9 C8 C14 C13 33.5(2) . . . . ?
C9 C11 C12 C13 -18.2(3) . . . . ?
C10 C1 C2 C3 59.8(2) . . . . ?
C10 C5 C6 C7 50.60(17) . . . . ?
C10 C9 C11 C12 -176.96(17) . . . . ?
C11 C9 C10 C1 -20.4(3) . . . . ?
C11 C9 C10 C5 -139.02(18) . . . . ?
C11 C9 C10 C20 99.1(2) . . . . ?
C11 C12 C13 C14 40.4(2) . . . . ?
C11 C12 C13 C15 149.57(15) . . . . ?
C11 C12 C13 C17 -84.41(19) . . . . ?
C12 C13 C14 O2 73.34(16) . . . . ?
C12 C13 C14 C8 -48.11(19) . . . . ?
C12 C13 C15 O3 165.88(13) . . . . ?
C12 C13 C15 C16 -77.56(17) . . . . ?
C13 C15 C16 O2 -22.61(19) . . . . ?
C14 O2 C16 C15 -3.29(19) . . . . ?
C14 C8 C9 C10 169.37(14) . . . . ?
C14 C8 C9 C11 -8.8(2) . . . . ?
C14 C13 C15 O3 -78.43(16) . . . . ?
C14 C13 C15 C16 38.13(17) . . . . ?
C15 C13 C14 O2 -41.27(16) . . . . ?
C15 C13 C14 C8 -162.72(14) . . . . ?
C16 O2 C14 C8 151.95(14) . . . . ?
C16 O2 C14 C13 28.29(17) . . . . ?
C17 C13 C14 O2 -163.20(14) . . . . ?
C17 C13 C14 C8 75.35(19) . . . . ?
C17 C13 C15 O3 42.2(2) . . . . ?
C17 C13 C15 C16 158.80(15) . . . . ?
C18 C4 C5 C6 65.42(18) . . . . ?
C18 C4 C5 C10 -164.38(15) . . . . ?
C19 C4 C5 C6 -54.91(19) . . . . ?
C19 C4 C5 C10 75.29(19) . . . . ?
